data_4517325
loop_
_publ_author_name
'Wu, Zhuo-Yan'
'Xue, Haozong'
'Wang, Teng'
'Guo, Yanru'
'Meng, Yin-Shan'
'Li, Xingguo'
'Zheng, Jie'
'Br\"uckner, Christian'
'Rao, Guodong'
'Britt, R. David'
'Zhang, Jun-Long'

_publ_section_title
;
 Mimicking of Tunichlorin: Deciphering the Importance of a \b-Hydroxyl
 Substituent on Boosting the Hydrogen Evolution Reaction
;
_journal_name_full 'ACS Catalysis'
_journal_page_first 2177
_journal_page_last 2188
_journal_paper_doi 10.1021/acscatal.9b03985
_journal_year 2020
_chemical_formula_sum 'C43 H8 F20 N4 Ni O2'
_chemical_formula_weight 1051.24
_space_group_crystal_system tetragonal
_space_group_IT_number 122
_space_group_name_Hall 'I -4 2bw'
_space_group_name_H-M_alt 'I -4 2 d'
_atom_sites_solution_hydrogens geom
_audit_creation_method SHELXL-2014/7
_cell_angle_alpha 90
_cell_angle_beta 90
_cell_angle_gamma 90
_cell_formula_units_Z 4
_cell_length_a 15.40160(10)
_cell_length_b 15.40160(10)
_cell_length_c 15.4334(4)
_cell_measurement_reflns_used 14618
_cell_measurement_temperature 180.1(2)
_cell_measurement_theta_max 29.5220
_cell_measurement_theta_min 3.7260
_cell_volume 3660.95(10)
_computing_structure_refinement 'SHELXL-2014/7 (Sheldrick, 2014)'
_diffrn_ambient_temperature 180.1(2)
_diffrn_measured_fraction_theta_full 0.996
_diffrn_measured_fraction_theta_max 0.996
_diffrn_measurement_device_type 'XtaLAB AFC12 (RINC): Kappa single'
_diffrn_radiation_type MoK\a
_diffrn_radiation_wavelength 0.71073
_diffrn_reflns_av_R_equivalents 0.0551
_diffrn_reflns_av_unetI/netI 0.0175
_diffrn_reflns_Laue_measured_fraction_full 0.996
_diffrn_reflns_Laue_measured_fraction_max 0.996
_diffrn_reflns_limit_h_max 19
_diffrn_reflns_limit_h_min -19
_diffrn_reflns_limit_k_max 18
_diffrn_reflns_limit_k_min -19
_diffrn_reflns_limit_l_max 19
_diffrn_reflns_limit_l_min -19
_diffrn_reflns_number 20878
_diffrn_reflns_point_group_measured_fraction_full 0.996
_diffrn_reflns_point_group_measured_fraction_max 0.997
_diffrn_reflns_theta_full 25.242
_diffrn_reflns_theta_max 26.348
_diffrn_reflns_theta_min 3.738
_exptl_absorpt_coefficient_mu 0.682
_exptl_absorpt_correction_T_max 1.00000
_exptl_absorpt_correction_T_min 0.83210
_exptl_absorpt_correction_type multi-scan
_exptl_absorpt_process_details
;
CrysAlisPro 1.171.39.29a (Rigaku Oxford Diffraction, 2015)
Empirical absorption correction using spherical harmonics,
 implemented in SCALE3 ABSPACK scaling algorithm.
;
_exptl_crystal_colour purple
_exptl_crystal_density_diffrn 1.907
_exptl_crystal_description block
_exptl_crystal_F_000 2072
_exptl_crystal_size_max 0.4
_exptl_crystal_size_mid 0.35
_exptl_crystal_size_min 0.1
_refine_diff_density_max 0.298
_refine_diff_density_min -0.218
_refine_diff_density_rms 0.065
_refine_ls_abs_structure_details
;
 Flack x determined using 790 quotients [(I+)-(I-)]/[(I+)+(I-)]
 (Parsons, Flack and Wagner, Acta Cryst. B69 (2013) 249-259).
;
_refine_ls_abs_structure_Flack -0.009(7)
_refine_ls_extinction_method none
_refine_ls_goodness_of_fit_ref 1.043
_refine_ls_hydrogen_treatment constr
_refine_ls_matrix_type full
_refine_ls_number_parameters 172
_refine_ls_number_reflns 1865
_refine_ls_number_restraints 3
_refine_ls_restrained_S_all 1.043
_refine_ls_R_factor_all 0.0313
_refine_ls_R_factor_gt 0.0305
_refine_ls_shift/su_max 0.002
_refine_ls_shift/su_mean 0.000
_refine_ls_structure_factor_coef Fsqd
_refine_ls_weighting_details 'w=1/[\s^2^(Fo^2^)+(0.0672P)^2^+1.5508P] where P=(Fo^2^+2Fc^2^)/3'
_refine_ls_weighting_scheme calc
_refine_ls_wR_factor_gt 0.0865
_refine_ls_wR_factor_ref 0.0875
_reflns_Friedel_coverage 0.790
_reflns_Friedel_fraction_full 0.997
_reflns_Friedel_fraction_max 0.998
_reflns_number_gt 1826
_reflns_number_total 1865
_reflns_threshold_expression 'I > 2\s(I)'
_cod_data_source_file cs9b03985_si_002.cif
_cod_data_source_block 3
_cod_depositor_comments 'Adding full bibliography for 4517324--4517325.cif.'
_cod_original_cell_volume 3660.95(11)
_cod_database_code 4517325
_shelx_shelxl_version_number 2014/7
_shelx_space_group_comment
;
The symmetry employed for this shelxl refinement is uniquely defined
by the following loop, which should always be used as a source of
symmetry information in preference to the above space-group names.
They are only intended as comments.
;

loop_
_space_group_symop_operation_xyz
'x, y, z'
'-x, -y, z'
'y, -x, -z'
'-y, x, -z'
'-x+1/2, y, -z+3/4'
'x+1/2, -y, -z+3/4'
'-y+1/2, -x, z+3/4'
'y+1/2, x, z+3/4'
'x+1/2, y+1/2, z+1/2'
'-x+1/2, -y+1/2, z+1/2'
'y+1/2, -x+1/2, -z+1/2'
'-y+1/2, x+1/2, -z+1/2'
'-x+1, y+1/2, -z+5/4'
'x+1, -y+1/2, -z+5/4'
'-y+1, -x+1/2, z+5/4'
'y+1, x+1/2, z+5/4'

loop_
_atom_site_label
_atom_site_type_symbol
_atom_site_fract_x
_atom_site_fract_y
_atom_site_fract_z
_atom_site_U_iso_or_equiv
_atom_site_adp_type
_atom_site_occupancy
_atom_site_site_symmetry_order
_atom_site_calc_flag
_atom_site_refinement_flags_posn
_atom_site_refinement_flags_adp
_atom_site_refinement_flags_occupancy
_atom_site_disorder_assembly
_atom_site_disorder_group
Ni1 Ni 0.0000 0.5000 0.7500 0.0242(2) Uani 1 4 d S T P . .
F1 F 0.34947(15) 0.54620(18) 0.83269(15) 0.0557(6) Uani 1 1 d . . . . .
F2 F 0.51318(14) 0.59397(17) 0.79256(15) 0.0578(6) Uani 1 1 d . . . . .
F3 F 0.55078(14) 0.6501(2) 0.6312(2) 0.0685(8) Uani 1 1 d . . . . .
F4 F 0.42472(19) 0.6584(3) 0.50917(18) 0.0772(9) Uani 1 1 d . . . . .
F5 F 0.26159(14) 0.60632(17) 0.54704(16) 0.0526(6) Uani 1 1 d . . . . .
N1 N 0.06497(15) 0.60660(15) 0.75041(17) 0.0273(5) Uani 1 1 d . . . . .
C1 C 0.1510(2) 0.6173(2) 0.7326(2) 0.0313(6) Uani 1 1 d D . . . .
C2 C 0.2095(2) 0.5511(2) 0.7146(2) 0.0297(6) Uani 1 1 d . . . . .
C3 C 0.0354(2) 0.6876(2) 0.7734(2) 0.0317(7) Uani 1 1 d . . . . .
C6 C 0.30025(19) 0.57484(19) 0.6918(2) 0.0320(6) Uani 1 1 d . . . . .
C7 C 0.4507(2) 0.5978(2) 0.7326(2) 0.0409(8) Uani 1 1 d . . . . .
C8 C 0.4697(2) 0.6257(3) 0.6508(3) 0.0457(9) Uani 1 1 d . . . . .
C9 C 0.4054(3) 0.6293(3) 0.5886(3) 0.0487(9) Uani 1 1 d . . . . .
C10 C 0.3667(2) 0.5727(2) 0.7523(2) 0.0379(7) Uani 1 1 d . . . . .
C11 C 0.3223(2) 0.6034(2) 0.6091(2) 0.0383(7) Uani 1 1 d . . . . .
C4 C 0.1084(4) 0.7516(5) 0.7717(5) 0.0343(13) Uani 0.75 1 d . . P A 1
H4 H 0.1073 0.8092 0.7896 0.041 Uiso 0.75 1 calc R U P A 1
C5 C 0.1782(10) 0.7061(9) 0.7377(14) 0.045(3) Uani 0.75 1 d . . P A 1
H5 H 0.2318 0.7287 0.7214 0.054 Uiso 0.75 1 calc R U P A 1
O1 O 0.1368(12) 0.7602(14) 0.8559(14) 0.103(6) Uani 0.25 1 d D . P A 2
H1 H 0.1853 0.7384 0.8545 0.154 Uiso 0.25 1 calc R U P A 2
O2 O 0.174(2) 0.7029(19) 0.753(3) 0.045(3) Uani 0.25 1 d D . P A 2
C12 C 0.0906(16) 0.7396(19) 0.7762(19) 0.0343(13) Uani 0.25 1 d D . P A 2
H12 H 0.0768 0.7916 0.7422 0.041 Uiso 0.25 1 calc R U P A 2

loop_
_atom_site_aniso_label
_atom_site_aniso_U_11
_atom_site_aniso_U_22
_atom_site_aniso_U_33
_atom_site_aniso_U_23
_atom_site_aniso_U_13
_atom_site_aniso_U_12
Ni1 0.0201(2) 0.0201(2) 0.0323(3) 0.000 0.000 0.000
F1 0.0416(12) 0.0843(17) 0.0412(11) 0.0073(11) -0.0025(9) -0.0147(12)
F2 0.0342(12) 0.0763(16) 0.0630(12) -0.0044(12) -0.0113(10) -0.0138(11)
F3 0.0323(11) 0.096(2) 0.0773(18) 0.0047(16) 0.0108(12) -0.0245(13)
F4 0.0579(15) 0.119(3) 0.0542(14) 0.0216(16) 0.0112(12) -0.0265(16)
F5 0.0371(11) 0.0717(16) 0.0490(12) 0.0127(11) -0.0027(9) -0.0047(11)
N1 0.0223(10) 0.0207(10) 0.0389(12) 0.0004(11) 0.0009(10) 0.0003(8)
C1 0.0261(14) 0.0256(14) 0.0423(17) 0.0005(11) 0.0010(11) -0.0014(11)
C2 0.0228(14) 0.0282(15) 0.0382(15) -0.0006(12) 0.0012(12) -0.0011(11)
C3 0.0294(14) 0.0245(14) 0.0414(17) -0.0022(11) -0.0017(12) -0.0021(12)
C6 0.0242(14) 0.0260(14) 0.0458(16) -0.0019(12) 0.0036(12) -0.0007(11)
C7 0.0291(16) 0.0420(18) 0.0515(19) -0.0068(14) -0.0009(14) -0.0051(13)
C8 0.0267(16) 0.049(2) 0.061(2) -0.0033(17) 0.0087(14) -0.0084(13)
C9 0.0393(19) 0.058(2) 0.0488(19) 0.0048(17) 0.0101(15) -0.0092(16)
C10 0.0302(15) 0.0413(17) 0.0423(16) -0.0034(15) 0.0021(14) -0.0050(12)
C11 0.0313(15) 0.0396(17) 0.0441(17) 0.0001(14) 0.0012(13) -0.0017(13)
C4 0.023(3) 0.015(3) 0.065(2) -0.0047(19) 0.007(2) -0.013(2)
C5 0.030(2) 0.0346(18) 0.070(9) 0.004(3) 0.009(3) -0.0064(14)
O1 0.084(12) 0.096(13) 0.128(15) -0.037(12) -0.015(12) 0.001(10)
O2 0.030(2) 0.0346(18) 0.070(9) 0.004(3) 0.009(3) -0.0064(14)
C12 0.023(3) 0.015(3) 0.065(2) -0.0047(19) 0.007(2) -0.013(2)

loop_
_atom_type_symbol
_atom_type_description
_atom_type_scat_dispersion_real
_atom_type_scat_dispersion_imag
_atom_type_scat_source
C C 0.0033 0.0016 'International Tables Vol C Tables 4.2.6.8 and 6.1.1.4'
H H 0.0000 0.0000 'International Tables Vol C Tables 4.2.6.8 and 6.1.1.4'
N N 0.0061 0.0033 'International Tables Vol C Tables 4.2.6.8 and 6.1.1.4'
O O 0.0106 0.0060 'International Tables Vol C Tables 4.2.6.8 and 6.1.1.4'
F F 0.0171 0.0103 'International Tables Vol C Tables 4.2.6.8 and 6.1.1.4'
Ni Ni 0.3393 1.1124 'International Tables Vol C Tables 4.2.6.8 and 6.1.1.4'

loop_
_geom_angle_atom_site_label_1
_geom_angle_atom_site_label_2
_geom_angle_atom_site_label_3
_geom_angle
_geom_angle_site_symmetry_1
_geom_angle_site_symmetry_3
N1 Ni1 N1 90.001(1) 2_565 12_556
N1 Ni1 N1 90.001(1) 2_565 11_456
N1 Ni1 N1 179.62(16) 12_556 11_456
N1 Ni1 N1 179.62(16) 2_565 .
N1 Ni1 N1 90.001(1) 12_556 .
N1 Ni1 N1 90.000(1) 11_456 .
C1 N1 C3 105.3(3) . .
C1 N1 Ni1 127.5(2) . .
C3 N1 Ni1 127.15(19) . .
N1 C1 O2 108.4(13) . .
N1 C1 C2 125.6(3) . .
O2 C1 C2 124.7(14) . .
N1 C1 C5 112.9(7) . .
C2 C1 C5 121.4(7) . .
C3 C2 C1 121.4(3) 11_456 .
C3 C2 C6 119.8(3) 11_456 .
C1 C2 C6 118.5(3) . .
C12 C3 N1 113.0(15) . .
C12 C3 C2 121.8(15) . 12_556
N1 C3 C2 124.9(3) . 12_556
N1 C3 C4 110.2(4) . .
C2 C3 C4 124.4(4) 12_556 .
C10 C6 C11 116.4(3) . .
C10 C6 C2 121.9(3) . .
C11 C6 C2 121.6(3) . .
F2 C7 C8 120.0(3) . .
F2 C7 C10 120.6(3) . .
C8 C7 C10 119.4(3) . .
F3 C8 C9 120.1(4) . .
F3 C8 C7 119.8(4) . .
C9 C8 C7 120.1(3) . .
F4 C9 C8 119.4(3) . .
F4 C9 C11 120.9(4) . .
C8 C9 C11 119.7(4) . .
F1 C10 C7 118.4(3) . .
F1 C10 C6 119.2(3) . .
C7 C10 C6 122.4(3) . .
F5 C11 C9 118.3(3) . .
F5 C11 C6 119.7(3) . .
C9 C11 C6 121.9(3) . .
C5 C4 C3 104.9(7) . .
C4 C5 C1 106.0(9) . .
C1 O2 C12 101(2) . .
C3 C12 O1 122(2) . .
C3 C12 O2 112(2) . .
O1 C12 O2 82(3) . .

loop_
_geom_bond_atom_site_label_1
_geom_bond_atom_site_label_2
_geom_bond_distance
_geom_bond_site_symmetry_2
Ni1 N1 1.923(2) 2_565
Ni1 N1 1.923(2) 12_556
Ni1 N1 1.923(2) 11_456
Ni1 N1 1.923(2) .
F1 C10 1.332(4) .
F2 C7 1.336(4) .
F3 C8 1.338(4) .
F4 C9 1.339(5) .
F5 C11 1.339(4) .
N1 C1 1.363(4) .
N1 C3 1.375(4) .
C1 O2 1.40(3) .
C1 C2 1.389(5) .
C1 C5 1.433(13) .
C2 C3 1.387(4) 11_456
C2 C6 1.487(4) .
C3 C12 1.17(2) .
C3 C2 1.387(4) 12_556
C3 C4 1.495(5) .
C6 C10 1.386(5) .
C6 C11 1.392(5) .
C7 C8 1.366(6) .
C7 C10 1.384(4) .
C8 C9 1.380(6) .
C9 C11 1.378(5) .
C4 C5 1.386(13) .
O1 C12 1.46(2) .
O2 C12 1.45(3) .
